data_1545922
loop_
_publ_author_name
'Tan, Liang'
'Tao, Yunliang'
'Wang, Ting'
'Zou, Feng'
'Zhang, Shuhua'
'Kou, Qunhuan'
'Niu, Ao'
'Chen, Qian'
'Chu, Wenjing'
'Chen, Xiaoyan'
'Wang, Haidong'
'Yang, Yushe'

_publ_section_title
;
 Discovery of Novel Pyridone-Conjugated Monosulfactams as Potent and
 Broad-Spectrum Antibiotics for Multidrug-Resistant Gram-Negative
 Infections.
;
_journal_issue 7
_journal_name_full 'Journal of medicinal chemistry'
_journal_page_first 2669
_journal_page_last 2684
_journal_paper_doi 10.1021/acs.jmedchem.6b01261
_journal_volume 60
_journal_year 2017
_chemical_formula_moiety 'C35 H33 N O4, C2 H6 O'
_chemical_formula_sum 'C37 H39 N O5'
_chemical_formula_weight 577.69
_chemical_name_systematic
;
 ? 
;
_space_group_crystal_system orthorhombic
_space_group_IT_number 19
_space_group_name_Hall 'P 2ac 2ab'
_space_group_name_H-M_alt 'P 21 21 21'
_symmetry_space_group_name_Hall 'P 2ac 2ab'
_symmetry_space_group_name_H-M 'P 21 21 21'
_atom_sites_solution_hydrogens geom
_audit_creation_date 2016-05-20
_audit_creation_method
;
Olex2 1.2-beta
(compiled 2016.02.19 svn.r3266 for OlexSys, GUI svn.r5155)
;
_cell_angle_alpha 90
_cell_angle_beta 90
_cell_angle_gamma 90
_cell_formula_units_Z 4
_cell_length_a 9.0661(8)
_cell_length_b 10.4931(9)
_cell_length_c 34.221(3)
_cell_measurement_reflns_used 9975
_cell_measurement_temperature 298(2)
_cell_measurement_theta_max 66.28
_cell_measurement_theta_min 2.58
_cell_volume 3255.5(5)
_computing_cell_refinement 'SAINT v7.68A (Bruker, 2009)'
_computing_data_reduction 'SAINT v7.68A (Bruker, 2009)'
_computing_molecular_graphics 'Olex2 (Dolomanov et al., 2009)'
_computing_publication_material 'Olex2 (Dolomanov et al., 2009)'
_computing_structure_refinement 'ShelXL (Sheldrick, 2015)'
_computing_structure_solution 'SHELXS-97 (Sheldrick, 2008)'
_diffrn_ambient_temperature 298(2)
_diffrn_measured_fraction_theta_full 0.980
_diffrn_measured_fraction_theta_max 0.980
_diffrn_measurement_device_type 'Bruker APEX-II CCD'
_diffrn_measurement_method '\f and \w scans'
_diffrn_radiation_monochromator graphite
_diffrn_radiation_type CuK\a
_diffrn_radiation_wavelength 1.54178
_diffrn_reflns_av_R_equivalents 0.0721
_diffrn_reflns_av_unetI/netI 0.0530
_diffrn_reflns_Laue_measured_fraction_full 0.980
_diffrn_reflns_Laue_measured_fraction_max 0.980
_diffrn_reflns_limit_h_max 10
_diffrn_reflns_limit_h_min -10
_diffrn_reflns_limit_k_max 12
_diffrn_reflns_limit_k_min -12
_diffrn_reflns_limit_l_max 38
_diffrn_reflns_limit_l_min -36
_diffrn_reflns_number 31207
_diffrn_reflns_point_group_measured_fraction_full 0.972
_diffrn_reflns_point_group_measured_fraction_max 0.972
_diffrn_reflns_theta_full 67.679
_diffrn_reflns_theta_max 67.703
_diffrn_reflns_theta_min 2.582
_diffrn_standards_number 0
_exptl_absorpt_coefficient_mu 0.620
_exptl_absorpt_correction_T_max 0.7530
_exptl_absorpt_correction_T_min 0.4793
_exptl_absorpt_correction_type multi-scan
_exptl_absorpt_process_details
;
SADABS-2008/1 (Bruker,2008) was used for absorption correction.
wR2(int) was 0.1672 before and 0.0996 after correction.
The Ratio of minimum to maximum transmission is 0.6365.
The \l/2 correction factor is 0.0015.
;
_exptl_crystal_colour colourless
_exptl_crystal_colour_primary colourless
_exptl_crystal_density_diffrn 1.179
_exptl_crystal_density_method 'not measured'
_exptl_crystal_description block
_exptl_crystal_F_000 1232
_exptl_crystal_size_max 0.4
_exptl_crystal_size_mid 0.3
_exptl_crystal_size_min 0.25
_refine_diff_density_max 0.511
_refine_diff_density_min -0.327
_refine_diff_density_rms 0.099
_refine_ls_abs_structure_details
;
 Flack x determined using 1871 quotients [(I+)-(I-)]/[(I+)+(I-)]
 (Parsons, Flack and Wagner, Acta Cryst. B69 (2013) 249-259).
;
_refine_ls_abs_structure_Flack 0.00(12)
_refine_ls_extinction_coef 0.0009(8)
_refine_ls_extinction_expression Fc^*^=kFc[1+0.001xFc^2^\l^3^/sin(2\q)]^-1/4^
_refine_ls_extinction_method 'SHELXL-2014/7 (Sheldrick 2014'
_refine_ls_goodness_of_fit_ref 1.199
_refine_ls_hydrogen_treatment constr
_refine_ls_matrix_type full
_refine_ls_number_parameters 394
_refine_ls_number_reflns 5719
_refine_ls_number_restraints 0
_refine_ls_restrained_S_all 1.199
_refine_ls_R_factor_all 0.0990
_refine_ls_R_factor_gt 0.0937
_refine_ls_shift/su_max 0.000
_refine_ls_shift/su_mean 0.000
_refine_ls_structure_factor_coef Fsqd
_refine_ls_weighting_details 'w=1/[\s^2^(Fo^2^)+(0.2000P)^2^] where P=(Fo^2^+2Fc^2^)/3'
_refine_ls_weighting_scheme calc
_refine_ls_wR_factor_gt 0.2667
_refine_ls_wR_factor_ref 0.2754
_reflns_Friedel_coverage 0.738
_reflns_Friedel_fraction_full 0.961
_reflns_Friedel_fraction_max 0.961
_reflns_number_gt 4999
_reflns_number_total 5719
_reflns_threshold_expression 'I > 2\s(I)'
_cod_data_source_file jm6b01261_si_003.cif
_cod_data_source_block cu_2016233_0m
_cod_database_code 1545922
_shelx_space_group_comment
;
The symmetry employed for this shelxl refinement is uniquely defined
by the following loop, which should always be used as a source of
symmetry information in preference to the above space-group names.
They are only intended as comments.
;
_olex2_refinement_description
;
1. Fixed Uiso
 At 1.2 times of:
  All C(H) groups, All C(H,H) groups
 At 1.5 times of:
  All C(H,H,H) groups, All O(H) groups
2.a Ternary CH refined with riding coordinates:
 C24(H24), C11(H11), C7(H7), C8(H8)
2.b Secondary CH2 refined with riding coordinates:
 C2S(H2SA,H2SB)
2.c Aromatic/amide H refined with riding coordinates:
 C17(H17), C19(H19), C28(H28), C29(H29), C30(H30), C13(H13), C14(H14),
 C15(H15), C16(H16), C27(H27), C26(H26), C36(H36), C35(H35), C34(H34), C33(H33),
  C32(H32), C6(H6), C3(H3), C20(H20), C21(H21), C22(H22), C23(H23)
2.d Idealised Me refined as rotating group:
 C10(H10A,H10B,H10C), C9(H9A,H9B,H9C), C1S(H1SA,H1SB,H1SC)
2.e Idealised tetrahedral OH refined as rotating group:
 O4(H4), O12(H12)
;
_shelx_shelxl_version_number 2014/7
_olex2_submission_special_instructions 'No special instructions were received'

loop_
_space_group_symop_operation_xyz
'x, y, z'
'x+1/2, -y+1/2, -z'
'-x, y+1/2, -z+1/2'
'-x+1/2, -y, z+1/2'

loop_
_atom_site_label
_atom_site_type_symbol
_atom_site_fract_x
_atom_site_fract_y
_atom_site_fract_z
_atom_site_U_iso_or_equiv
_atom_site_adp_type
_atom_site_occupancy
_atom_site_site_symmetry_order
_atom_site_calc_flag
_atom_site_refinement_flags_posn
O1 O 0.6253(4) 0.6534(4) 0.01009(11) 0.0672(10) Uani 1 1 d .
O4 O 0.3798(4) 0.9458(4) -0.03346(11) 0.0604(9) Uani 1 1 d .
H4 H 0.2990 0.9162 -0.0276 0.091 Uiso 1 1 calc GR
C10 C 0.6389(10) 0.8907(13) -0.0839(2) 0.113(3) Uani 1 1 d .
H10A H 0.5611 0.9408 -0.0951 0.170 Uiso 1 1 calc GR
H10B H 0.6248 0.8027 -0.0906 0.170 Uiso 1 1 calc GR
H10C H 0.7322 0.9193 -0.0939 0.170 Uiso 1 1 calc GR
C9 C 0.6598(13) 1.0473(13) -0.0286(3) 0.129(4) Uani 1 1 d .
H9A H 0.7529 1.0762 -0.0386 0.194 Uiso 1 1 calc GR
H9B H 0.6591 1.0557 -0.0006 0.194 Uiso 1 1 calc GR
H9C H 0.5818 1.0977 -0.0395 0.194 Uiso 1 1 calc GR
O3 O 0.4815(4) 0.7620(4) 0.13897(10) 0.0605(9) Uani 1 1 d .
O2 O 0.3705(4) 0.9700(3) 0.11567(10) 0.0577(9) Uani 1 1 d .
C17 C 0.2463(8) 1.0809(8) 0.1783(2) 0.0843(18) Uani 1 1 d .
H17 H 0.3056 1.0091 0.1811 0.101 Uiso 1 1 calc R
C19 C 0.4868(8) 1.2490(6) 0.06809(19) 0.0733(15) Uani 1 1 d .
H19 H 0.4191 1.2435 0.0477 0.088 Uiso 1 1 calc R
C28 C 0.3116(9) 0.5974(10) 0.2624(3) 0.096(2) Uani 1 1 d .
H28 H 0.2579 0.5846 0.2853 0.115 Uiso 1 1 calc R
C29 C 0.3252(9) 0.5016(9) 0.2353(3) 0.102(3) Uani 1 1 d .
H29 H 0.2783 0.4240 0.2397 0.123 Uiso 1 1 calc R
C30 C 0.4088(8) 0.5184(7) 0.2011(2) 0.0790(17) Uani 1 1 d .
H30 H 0.4182 0.4523 0.1832 0.095 Uiso 1 1 calc R
C25 C 0.4762(6) 0.6337(5) 0.19439(16) 0.0602(12) Uani 1 1 d .
C24 C 0.5613(6) 0.6609(5) 0.15732(15) 0.0571(12) Uani 1 1 d .
H24 H 0.5584 0.5854 0.1405 0.068 Uiso 1 1 calc R
C5 C 0.4949(5) 0.7841(4) 0.09982(13) 0.0479(9) Uani 1 1 d .
C4 C 0.4303(5) 0.8979(4) 0.08674(13) 0.0448(9) Uani 1 1 d .
C11 C 0.3292(6) 1.0995(5) 0.10760(15) 0.0539(11) Uani 1 1 d .
H11 H 0.2679 1.1027 0.0840 0.065 Uiso 1 1 calc R
C12 C 0.2396(5) 1.1419(5) 0.14279(17) 0.0596(13) Uani 1 1 d .
C13 C 0.1529(7) 1.2492(8) 0.1388(3) 0.092(2) Uani 1 1 d .
H13 H 0.1489 1.2929 0.1152 0.110 Uiso 1 1 calc R
C14 C 0.0706(9) 1.2912(12) 0.1712(5) 0.127(4) Uani 1 1 d .
H14 H 0.0104 1.3625 0.1688 0.152 Uiso 1 1 calc R
C15 C 0.0777(10) 1.2293(14) 0.2060(4) 0.132(5) Uani 1 1 d .
H15 H 0.0223 1.2583 0.2270 0.159 Uiso 1 1 calc R
C16 C 0.1658(11) 1.1246(11) 0.2101(3) 0.115(3) Uani 1 1 d .
H16 H 0.1718 1.0830 0.2341 0.138 Uiso 1 1 calc R
C27 C 0.3769(10) 0.7097(10) 0.2555(2) 0.098(2) Uani 1 1 d .
H27 H 0.3649 0.7762 0.2731 0.118 Uiso 1 1 calc R
C26 C 0.4617(8) 0.7284(7) 0.22242(18) 0.0796(17) Uani 1 1 d .
H26 H 0.5099 0.8057 0.2189 0.095 Uiso 1 1 calc R
C31 C 0.7202(6) 0.6981(5) 0.16429(15) 0.0605(12) Uani 1 1 d .
C36 C 0.8211(8) 0.6075(7) 0.1754(3) 0.0842(19) Uani 1 1 d .
H36 H 0.7910 0.5231 0.1777 0.101 Uiso 1 1 calc R
C35 C 0.9650(9) 0.6384(11) 0.1832(3) 0.107(3) Uani 1 1 d .
H35 H 1.0320 0.5752 0.1902 0.128 Uiso 1 1 calc R
C34 C 1.0095(9) 0.7622(12) 0.1808(3) 0.106(3) Uani 1 1 d .
H34 H 1.1064 0.7839 0.1868 0.127 Uiso 1 1 calc R
C33 C 0.9111(10) 0.8554(10) 0.1695(3) 0.100(2) Uani 1 1 d .
H33 H 0.9417 0.9396 0.1672 0.120 Uiso 1 1 calc R
C32 C 0.7671(8) 0.8225(7) 0.1617(2) 0.0791(17) Uani 1 1 d .
H32 H 0.7003 0.8855 0.1545 0.095 Uiso 1 1 calc R
C6 C 0.5606(5) 0.7055(5) 0.07365(15) 0.0546(11) Uani 1 1 d .
H6 H 0.6065 0.6314 0.0823 0.066 Uiso 1 1 calc R
N1 N 0.5601(4) 0.7343(4) 0.03472(11) 0.0500(9) Uani 1 1 d .
C2 C 0.4944(5) 0.8404(4) 0.02084(13) 0.0460(9) Uani 1 1 d .
C7 C 0.4909(5) 0.8585(5) -0.02331(14) 0.0542(11) Uani 1 1 d .
H7 H 0.4677 0.7763 -0.0354 0.065 Uiso 1 1 calc R
C8 C 0.6367(7) 0.9053(9) -0.0398(2) 0.0816(19) Uani 1 1 d .
H8 H 0.7170 0.8545 -0.0286 0.098 Uiso 1 1 calc R
C3 C 0.4298(5) 0.9229(4) 0.04740(14) 0.0481(10) Uani 1 1 d .
H3 H 0.3851 0.9970 0.0383 0.058 Uiso 1 1 calc R
C18 C 0.4643(5) 1.1817(4) 0.10224(15) 0.0540(11) Uani 1 1 d .
C20 C 0.6138(11) 1.3265(7) 0.0643(3) 0.097(2) Uani 1 1 d .
H20 H 0.6298 1.3715 0.0413 0.116 Uiso 1 1 calc R
C21 C 0.7120(9) 1.3356(8) 0.0940(3) 0.090(2) Uani 1 1 d .
H21 H 0.7942 1.3880 0.0915 0.109 Uiso 1 1 calc R
C22 C 0.6902(8) 1.2682(9) 0.1272(3) 0.091(2) Uani 1 1 d .
H22 H 0.7589 1.2735 0.1474 0.109 Uiso 1 1 calc R
C23 C 0.5670(6) 1.1916(7) 0.13172(19) 0.0717(15) Uani 1 1 d .
H23 H 0.5536 1.1464 0.1548 0.086 Uiso 1 1 calc R
C2S C 0.9543(10) 0.0951(13) 0.0497(4) 0.126(4) Uani 1 1 d .
H2SA H 0.9040 0.1355 0.0280 0.151 Uiso 1 1 calc R
H2SB H 0.9689 0.1595 0.0697 0.151 Uiso 1 1 calc R
C1S C 0.8576(16) -0.0052(18) 0.0657(6) 0.164(6) Uani 1 1 d .
H1SA H 0.8386 -0.0678 0.0459 0.245 Uiso 1 1 calc GR
H1SB H 0.7661 0.0320 0.0740 0.245 Uiso 1 1 calc GR
H1SC H 0.9052 -0.0451 0.0876 0.245 Uiso 1 1 calc GR
O12 O 1.0881(7) 0.0549(9) 0.0373(3) 0.128(3) Uani 1 1 d .
H12 H 1.0907 -0.0232 0.0376 0.192 Uiso 1 1 calc GR

loop_
_atom_site_aniso_label
_atom_site_aniso_U_11
_atom_site_aniso_U_22
_atom_site_aniso_U_33
_atom_site_aniso_U_23
_atom_site_aniso_U_13
_atom_site_aniso_U_12
O1 0.076(2) 0.071(2) 0.054(2) -0.0117(17) -0.0007(16) 0.0251(19)
O4 0.0605(18) 0.065(2) 0.0558(19) 0.0136(16) -0.0040(15) 0.0019(15)
C10 0.107(5) 0.168(9) 0.065(4) 0.021(5) 0.024(4) 0.033(6)
C9 0.123(7) 0.154(9) 0.111(7) 0.018(7) 0.008(5) -0.076(7)
O3 0.078(2) 0.062(2) 0.0413(17) 0.0061(15) -0.0018(15) 0.0170(17)
O2 0.081(2) 0.0447(17) 0.0474(17) -0.0007(14) 0.0055(16) 0.0083(15)
C17 0.092(4) 0.085(4) 0.076(4) -0.011(3) 0.026(3) -0.003(3)
C19 0.099(4) 0.057(3) 0.064(3) 0.011(3) -0.001(3) 0.005(3)
C28 0.090(4) 0.127(7) 0.071(4) 0.028(5) 0.001(3) -0.016(5)
C29 0.089(5) 0.102(6) 0.115(7) 0.045(5) -0.019(4) -0.037(4)
C30 0.091(4) 0.066(3) 0.080(4) 0.010(3) -0.014(3) -0.009(3)
C25 0.067(3) 0.057(3) 0.056(3) 0.012(2) -0.014(2) -0.003(2)
C24 0.075(3) 0.049(2) 0.047(3) 0.002(2) -0.011(2) 0.006(2)
C5 0.051(2) 0.050(2) 0.042(2) 0.0010(18) -0.0041(17) 0.0019(17)
C4 0.0485(19) 0.0395(19) 0.046(2) -0.0027(16) 0.0002(16) -0.0009(16)
C11 0.062(2) 0.047(2) 0.053(3) -0.0054(19) -0.0078(19) 0.0101(19)
C12 0.051(2) 0.061(3) 0.067(3) -0.020(2) -0.002(2) 0.000(2)
C13 0.077(4) 0.083(4) 0.115(6) -0.041(5) -0.020(4) 0.025(3)
C14 0.072(4) 0.125(8) 0.184(12) -0.084(9) -0.002(6) 0.030(5)
C15 0.085(5) 0.161(11) 0.151(10) -0.100(10) 0.043(6) -0.025(6)
C16 0.125(6) 0.126(7) 0.093(6) -0.028(5) 0.048(5) -0.016(6)
C27 0.112(6) 0.119(6) 0.065(4) 0.006(4) 0.015(4) -0.013(5)
C26 0.106(5) 0.078(4) 0.054(3) -0.004(3) 0.009(3) -0.019(4)
C31 0.072(3) 0.065(3) 0.045(2) -0.001(2) -0.003(2) 0.010(2)
C36 0.086(4) 0.071(4) 0.095(5) -0.007(3) -0.019(3) 0.018(3)
C35 0.084(5) 0.117(7) 0.120(7) -0.015(6) -0.022(4) 0.034(5)
C34 0.073(4) 0.149(9) 0.095(5) -0.022(6) -0.008(4) -0.001(5)
C33 0.099(5) 0.112(6) 0.088(5) -0.004(4) -0.008(4) -0.023(5)
C32 0.083(4) 0.068(3) 0.087(4) 0.002(3) -0.009(3) -0.005(3)
C6 0.058(2) 0.058(3) 0.048(2) 0.004(2) -0.0064(19) 0.013(2)
N1 0.0509(18) 0.055(2) 0.044(2) -0.0042(16) -0.0034(14) 0.0070(16)
C2 0.046(2) 0.050(2) 0.042(2) 0.0023(17) -0.0033(16) -0.0024(16)
C7 0.054(2) 0.065(3) 0.043(2) 0.003(2) -0.0061(18) 0.002(2)
C8 0.060(3) 0.120(5) 0.065(4) 0.023(4) 0.009(3) 0.001(3)
C3 0.050(2) 0.045(2) 0.050(2) 0.0032(18) -0.0040(17) 0.0002(17)
C18 0.062(3) 0.045(2) 0.055(3) 0.0010(19) 0.004(2) 0.0076(19)
C20 0.131(6) 0.063(4) 0.096(5) 0.017(4) 0.030(5) -0.006(4)
C21 0.087(4) 0.078(4) 0.106(6) -0.001(4) 0.023(4) -0.015(3)
C22 0.075(4) 0.106(5) 0.092(5) -0.010(4) -0.001(3) -0.020(4)
C23 0.062(3) 0.094(4) 0.059(3) 0.004(3) -0.003(2) -0.010(3)
C2S 0.087(5) 0.155(9) 0.136(9) -0.040(8) 0.003(5) -0.002(6)
C1S 0.133(9) 0.202(16) 0.156(13) 0.025(12) 0.043(8) 0.025(10)
O12 0.083(3) 0.157(6) 0.144(6) -0.073(5) -0.007(3) 0.002(4)

loop_
_atom_type_symbol
_atom_type_description
_atom_type_scat_dispersion_real
_atom_type_scat_dispersion_imag
_atom_type_scat_source
C C 0.0181 0.0091 'International Tables Vol C Tables 4.2.6.8 and 6.1.1.4'
H H 0.0000 0.0000 'International Tables Vol C Tables 4.2.6.8 and 6.1.1.4'
N N 0.0311 0.0180 'International Tables Vol C Tables 4.2.6.8 and 6.1.1.4'
O O 0.0492 0.0322 'International Tables Vol C Tables 4.2.6.8 and 6.1.1.4'

loop_
_geom_angle_atom_site_label_1
_geom_angle_atom_site_label_2
_geom_angle_atom_site_label_3
_geom_angle
C7 O4 H4 109.5
H10A C10 H10B 109.5
H10A C10 H10C 109.5
H10B C10 H10C 109.5
C8 C10 H10A 109.5
C8 C10 H10B 109.5
C8 C10 H10C 109.5
H9A C9 H9B 109.5
H9A C9 H9C 109.5
H9B C9 H9C 109.5
C8 C9 H9A 109.5
C8 C9 H9B 109.5
C8 C9 H9C 109.5
C5 O3 C24 120.8(4)
C4 O2 C11 119.4(4)
C12 C17 H17 119.5
C12 C17 C16 121.1(9)
C16 C17 H17 119.5
C18 C19 H19 120.3
C18 C19 C20 119.4(7)
C20 C19 H19 120.3
C29 C28 H28 120.5
C27 C28 H28 120.5
C27 C28 C29 118.9(7)
C28 C29 H29 119.4
C28 C29 C30 121.2(7)
C30 C29 H29 119.4
C29 C30 H30 120.4
C25 C30 C29 119.3(8)
C25 C30 H30 120.4
C30 C25 C24 122.2(6)
C30 C25 C26 118.2(6)
C26 C25 C24 119.6(5)
O3 C24 C25 104.5(4)
O3 C24 H24 109.1
O3 C24 C31 111.1(4)
C25 C24 H24 109.1
C31 C24 C25 113.7(4)
C31 C24 H24 109.1
O3 C5 C4 114.8(4)
C6 C5 O3 125.8(4)
C6 C5 C4 119.4(4)
O2 C4 C5 114.1(4)
O2 C4 C3 127.4(4)
C3 C4 C5 118.5(4)
O2 C11 H11 109.8
O2 C11 C12 105.3(4)
O2 C11 C18 110.6(4)
C12 C11 H11 109.8
C18 C11 H11 109.8
C18 C11 C12 111.3(4)
C17 C12 C11 122.7(5)
C17 C12 C13 119.5(6)
C13 C12 C11 117.7(6)
C12 C13 H13 120.7
C12 C13 C14 118.6(10)
C14 C13 H13 120.7
C13 C14 H14 119.5
C15 C14 C13 121.1(9)
C15 C14 H14 119.5
C14 C15 H15 119.9
C14 C15 C16 120.3(8)
C16 C15 H15 119.9
C17 C16 H16 120.3
C15 C16 C17 119.5(11)
C15 C16 H16 120.3
C28 C27 H27 119.5
C28 C27 C26 121.1(9)
C26 C27 H27 119.5
C25 C26 H26 119.4
C27 C26 C25 121.2(7)
C27 C26 H26 119.4
C36 C31 C24 120.0(6)
C36 C31 C32 118.0(6)
C32 C31 C24 121.9(5)
C31 C36 H36 119.2
C35 C36 C31 121.6(8)
C35 C36 H36 119.2
C36 C35 H35 120.2
C34 C35 C36 119.6(8)
C34 C35 H35 120.2
C35 C34 H34 119.9
C35 C34 C33 120.1(8)
C33 C34 H34 119.9
C34 C33 H33 120.3
C32 C33 C34 119.4(9)
C32 C33 H33 120.3
C31 C32 C33 121.2(8)
C31 C32 H32 119.4
C33 C32 H32 119.4
C5 C6 H6 119.7
C5 C6 N1 120.6(4)
N1 C6 H6 119.7
O1 N1 C6 118.3(4)
O1 N1 C2 119.9(4)
C2 N1 C6 121.8(4)
N1 C2 C7 117.5(4)
N1 C2 C3 118.1(4)
C3 C2 C7 124.3(4)
O4 C7 C2 110.0(4)
O4 C7 H7 108.3
O4 C7 C8 108.7(5)
C2 C7 H7 108.3
C8 C7 C2 113.0(4)
C8 C7 H7 108.3
C10 C8 C9 110.0(8)
C10 C8 C7 110.4(6)
C10 C8 H8 108.9
C9 C8 H8 108.9
C7 C8 C9 109.7(7)
C7 C8 H8 108.9
C4 C3 C2 121.5(4)
C4 C3 H3 119.2
C2 C3 H3 119.2
C19 C18 C11 121.0(5)
C23 C18 C19 118.8(5)
C23 C18 C11 120.2(5)
C19 C20 H20 119.7
C21 C20 C19 120.5(7)
C21 C20 H20 119.7
C20 C21 H21 120.1
C20 C21 C22 119.8(7)
C22 C21 H21 120.1
C21 C22 H22 119.5
C21 C22 C23 120.9(7)
C23 C22 H22 119.5
C18 C23 C22 120.5(6)
C18 C23 H23 119.7
C22 C23 H23 119.7
H2SA C2S H2SB 107.5
C1S C2S H2SA 108.5
C1S C2S H2SB 108.5
O12 C2S H2SA 108.5
O12 C2S H2SB 108.5
O12 C2S C1S 115.2(12)
C2S C1S H1SA 109.5
C2S C1S H1SB 109.5
C2S C1S H1SC 109.5
H1SA C1S H1SB 109.5
H1SA C1S H1SC 109.5
H1SB C1S H1SC 109.5
C2S O12 H12 109.5

loop_
_geom_bond_atom_site_label_1
_geom_bond_atom_site_label_2
_geom_bond_distance
O1 N1 1.334(5)
O4 H4 0.8200
O4 C7 1.406(6)
C10 H10A 0.9600
C10 H10B 0.9600
C10 H10C 0.9600
C10 C8 1.517(11)
C9 H9A 0.9600
C9 H9B 0.9600
C9 H9C 0.9600
C9 C8 1.552(16)
O3 C24 1.430(6)
O3 C5 1.365(6)
O2 C4 1.359(6)
O2 C11 1.436(6)
C17 H17 0.9300
C17 C12 1.375(11)
C17 C16 1.388(11)
C19 H19 0.9300
C19 C18 1.381(8)
C19 C20 1.415(11)
C28 H28 0.9300
C28 C29 1.373(15)
C28 C27 1.340(14)
C29 H29 0.9300
C29 C30 1.407(13)
C30 H30 0.9300
C30 C25 1.375(9)
C25 C24 1.512(8)
C25 C26 1.387(9)
C24 H24 0.9800
C24 C31 1.512(8)
C5 C4 1.404(6)
C5 C6 1.355(7)
C4 C3 1.372(7)
C11 H11 0.9800
C11 C12 1.519(7)
C11 C18 1.510(7)
C12 C13 1.380(9)
C13 H13 0.9300
C13 C14 1.407(15)
C14 H14 0.9300
C14 C15 1.36(2)
C15 H15 0.9300
C15 C16 1.365(19)
C16 H16 0.9300
C27 H27 0.9300
C27 C26 1.381(10)
C26 H26 0.9300
C31 C36 1.372(9)
C31 C32 1.376(9)
C36 H36 0.9300
C36 C35 1.371(12)
C35 H35 0.9300
C35 C34 1.363(16)
C34 H34 0.9300
C34 C33 1.378(14)
C33 H33 0.9300
C33 C32 1.377(11)
C32 H32 0.9300
C6 H6 0.9300
C6 N1 1.366(7)
N1 C2 1.349(6)
C2 C7 1.523(7)
C2 C3 1.385(7)
C7 H7 0.9800
C7 C8 1.519(8)
C8 H8 0.9800
C3 H3 0.9300
C18 C23 1.377(8)
C20 H20 0.9300
C20 C21 1.353(14)
C21 H21 0.9300
C21 C22 1.355(13)
C22 H22 0.9300
C22 C23 1.384(9)
C23 H23 0.9300
C2S H2SA 0.9700
C2S H2SB 0.9700
C2S C1S 1.475(19)
C2S O12 1.354(11)
C1S H1SA 0.9600
C1S H1SB 0.9600
C1S H1SC 0.9600
O12 H12 0.8200

loop_
_geom_torsion_atom_site_label_1
_geom_torsion_atom_site_label_2
_geom_torsion_atom_site_label_3
_geom_torsion_atom_site_label_4
_geom_torsion
O1 N1 C2 C7 3.4(6)
O1 N1 C2 C3 -179.0(4)
O4 C7 C8 C10 -71.5(8)
O4 C7 C8 C9 49.8(7)
O3 C24 C31 C36 -168.9(6)
O3 C24 C31 C32 14.3(7)
O3 C5 C4 O2 2.7(6)
O3 C5 C4 C3 -175.5(4)
O3 C5 C6 N1 176.3(4)
O2 C4 C3 C2 -179.5(4)
O2 C11 C12 C17 19.5(7)
O2 C11 C12 C13 -163.0(5)
O2 C11 C18 C19 122.1(5)
O2 C11 C18 C23 -58.5(6)
C17 C12 C13 C14 -1.5(10)
C19 C18 C23 C22 0.3(10)
C19 C20 C21 C22 1.3(13)
C28 C29 C30 C25 -0.9(12)
C28 C27 C26 C25 3.3(14)
C29 C28 C27 C26 -2.6(14)
C29 C30 C25 C24 -176.9(6)
C29 C30 C25 C26 1.5(10)
C30 C25 C24 O3 116.7(6)
C30 C25 C24 C31 -122.0(6)
C30 C25 C26 C27 -2.6(11)
C25 C24 C31 C36 73.6(7)
C25 C24 C31 C32 -103.2(6)
C24 O3 C5 C4 -170.1(4)
C24 O3 C5 C6 11.4(7)
C24 C25 C26 C27 175.8(7)
C24 C31 C36 C35 -177.8(7)
C24 C31 C32 C33 177.6(6)
C5 O3 C24 C25 -158.3(4)
C5 O3 C24 C31 78.7(5)
C5 C4 C3 C2 -1.6(6)
C5 C6 N1 O1 -179.5(4)
C5 C6 N1 C2 -0.3(7)
C4 O2 C11 C12 168.8(4)
C4 O2 C11 C18 -70.9(5)
C4 C5 C6 N1 -2.2(7)
C11 O2 C4 C5 167.0(4)
C11 O2 C4 C3 -15.0(7)
C11 C12 C13 C14 -179.1(7)
C11 C18 C23 C22 -179.1(6)
C12 C17 C16 C15 0.6(14)
C12 C11 C18 C19 -121.1(5)
C12 C11 C18 C23 58.3(6)
C12 C13 C14 C15 1.1(13)
C13 C14 C15 C16 0.2(16)
C14 C15 C16 C17 -1.0(15)
C16 C17 C12 C11 178.2(7)
C16 C17 C12 C13 0.7(11)
C27 C28 C29 C30 1.5(13)
C26 C25 C24 O3 -61.7(6)
C26 C25 C24 C31 59.6(7)
C31 C36 C35 C34 1.4(14)
C36 C31 C32 C33 0.8(11)
C36 C35 C34 C33 -1.7(15)
C35 C34 C33 C32 1.6(14)
C34 C33 C32 C31 -1.1(13)
C32 C31 C36 C35 -0.9(11)
C6 C5 C4 O2 -178.7(4)
C6 C5 C4 C3 3.1(6)
C6 N1 C2 C7 -175.8(4)
C6 N1 C2 C3 1.8(6)
N1 C2 C7 O4 160.1(4)
N1 C2 C7 C8 -78.2(6)
N1 C2 C3 C4 -0.8(6)
C2 C7 C8 C10 166.2(7)
C2 C7 C8 C9 -72.5(8)
C7 C2 C3 C4 176.6(4)
C3 C2 C7 O4 -17.3(6)
C3 C2 C7 C8 104.4(6)
C18 C19 C20 C21 -0.5(11)
C18 C11 C12 C17 -100.4(6)
C18 C11 C12 C13 77.1(6)
C20 C19 C18 C11 179.1(6)
C20 C19 C18 C23 -0.3(9)
C20 C21 C22 C23 -1.2(13)
C21 C22 C23 C18 0.4(12)
